data_7042622
loop_
_publ_author_name
'Ho, Peter Cheng-Wei'
'Rafique, Jamal'
'Lee, Jiwon'
'Lee, Myongwon Lucia'
'Jenkins, Hilary A.'
'Britten, James F.'
'Braga, Antonio Luiz'
'Vargas-Baca, Ignacio'

_publ_section_title
;
 Synthesis and Structural Characterisation of the Aggregates of
 Benzo-1,2-Chalcogenazole 2-Oxides
;
_journal_name_full 'Dalton Trans.'
_journal_paper_doi 10.1039/C7DT00612H
_journal_year 2017
_chemical_formula_moiety 'C28 H20 N4 O4 Te4, C6 H6'
_chemical_formula_sum 'C34 H26 N4 O4 Te4'
_chemical_formula_weight 1064.99
_space_group_crystal_system monoclinic
_space_group_IT_number 15
_space_group_name_Hall '-C 2yc'
_space_group_name_H-M_alt 'C 1 2/c 1'
_symmetry_space_group_name_Hall '-C 2yc'
_symmetry_space_group_name_H-M 'C 1 2/c 1'
_atom_sites_solution_hydrogens geom
_atom_sites_solution_primary direct
_audit_creation_date 2016-09-08
_audit_creation_method
;
Olex2 1.2
(compiled 2016.02.19 svn.r3266 for OlexSys, GUI svn.r5155)
;
_audit_update_record
;
2017-03-16 deposited with the CCDC.
2017-04-03 downloaded from the CCDC.
;
_cell_angle_alpha 90
_cell_angle_beta 95.384(2)
_cell_angle_gamma 90
_cell_formula_units_Z 4
_cell_length_a 18.646(3)
_cell_length_b 17.433(2)
_cell_length_c 10.6572(15)
_cell_measurement_reflns_used 3040
_cell_measurement_temperature 173
_cell_measurement_theta_max 25.83
_cell_measurement_theta_min 3.02
_cell_volume 3448.9(8)
_computing_cell_refinement 'SAINT v8.34A (Bruker, 2013)'
_computing_data_collection 'APEX2 v2014.9-0 (Bruker, 2014)'
_computing_data_reduction 'SAINT v8.34A (Bruker, 2013)'
_computing_molecular_graphics 'Olex2 (Dolomanov et al., 2009)'
_computing_publication_material 'Olex2 (Dolomanov et al., 2009)'
_computing_structure_refinement 'ShelXL (Sheldrick, 2015)'
_computing_structure_solution 'ShelXT (Sheldrick, 2015)'
_diffrn_ambient_temperature 173
_diffrn_measured_fraction_theta_full 0.997
_diffrn_measured_fraction_theta_max 0.994
_diffrn_measurement_device_type 'Bruker APEX-II CCD'
_diffrn_measurement_method '\f and \w scans'
_diffrn_radiation_type MoK\a
_diffrn_radiation_wavelength 0.71073
_diffrn_reflns_av_R_equivalents 0.0276
_diffrn_reflns_av_unetI/netI 0.0364
_diffrn_reflns_Laue_measured_fraction_full 0.997
_diffrn_reflns_Laue_measured_fraction_max 0.994
_diffrn_reflns_limit_h_max 24
_diffrn_reflns_limit_h_min -24
_diffrn_reflns_limit_k_max 23
_diffrn_reflns_limit_k_min -22
_diffrn_reflns_limit_l_max 14
_diffrn_reflns_limit_l_min -14
_diffrn_reflns_number 13318
_diffrn_reflns_point_group_measured_fraction_full 0.997
_diffrn_reflns_point_group_measured_fraction_max 0.994
_diffrn_reflns_theta_full 25.242
_diffrn_reflns_theta_max 28.299
_diffrn_reflns_theta_min 3.206
_diffrn_standards_number 0
_exptl_absorpt_coefficient_mu 3.393
_exptl_absorpt_correction_T_max 1.0000
_exptl_absorpt_correction_T_min 0.6097
_exptl_absorpt_correction_type multi-scan
_exptl_absorpt_process_details
;
SADABS-2014/5 (Bruker,2014/5) was used for absorption correction.
wR2(int) was 0.0463 before and 0.0317 after correction.
The Ratio of minimum to maximum transmission is 0.6097.
The \l/2 correction factor is 0.00150.
;
_exptl_crystal_colour yellow
_exptl_crystal_colour_primary yellow
_exptl_crystal_density_diffrn 2.051
_exptl_crystal_description rod
_exptl_crystal_F_000 1992
_exptl_crystal_size_max 0.23
_exptl_crystal_size_mid 0.067
_exptl_crystal_size_min 0.032
_refine_diff_density_max 0.968
_refine_diff_density_min -1.514
_refine_diff_density_rms 0.107
_refine_ls_extinction_method none
_refine_ls_goodness_of_fit_ref 1.036
_refine_ls_hydrogen_treatment constr
_refine_ls_matrix_type full
_refine_ls_number_parameters 208
_refine_ls_number_reflns 4255
_refine_ls_number_restraints 177
_refine_ls_restrained_S_all 1.039
_refine_ls_R_factor_all 0.0697
_refine_ls_R_factor_gt 0.0410
_refine_ls_shift/su_max 0.001
_refine_ls_shift/su_mean 0.000
_refine_ls_structure_factor_coef Fsqd
_refine_ls_weighting_details 'w=1/[\s^2^(Fo^2^)+(0.0314P)^2^+15.4489P] where P=(Fo^2^+2Fc^2^)/3'
_refine_ls_weighting_scheme calc
_refine_ls_wR_factor_gt 0.0820
_refine_ls_wR_factor_ref 0.0917
_reflns_Friedel_coverage 0.000
_reflns_number_gt 2913
_reflns_number_total 4255
_reflns_threshold_expression 'I > 2\s(I)'
_cod_data_source_file c7dt00612h2.cif
_cod_data_source_block ph509_0m_a
_cod_database_code 7042622
_shelx_space_group_comment
;
The symmetry employed for this shelxl refinement is uniquely defined
by the following loop, which should always be used as a source of
symmetry information in preference to the above space-group names.
They are only intended as comments.
;
_shelx_estimated_absorpt_t_max 0.899
_shelx_estimated_absorpt_t_min 0.509
_olex2_refinement_description
;
1. Others
 Fixed Uiso: H11(0.068) H12(0.086) H7(0.082) H6(0.092) H14(0.081) H5(0.09)
 H10(0.07) H13(0.093) H4(0.083) H3(0.067) H17(0.112) H16(0.108) H15(0.103)
 Fixed X: H11(0.5576) H12(0.5915) H7(0.2985) H6(0.1771) H14(0.7167) H5(0.1391)
 H10(0.7257) H13(0.6705) H4(0.2212) H3(0.4291) H17(0.0213) H16(0.0444)
 H15(0.0208)
 Fixed Y: H11(0.6966) H12(0.8002) H7(0.5092) H6(0.5232) H14(0.8802) H5(0.587)
 H10(0.804) H13(0.8906) H4(0.6427) H3(0.5321) H17(0.4658) H16(0.5791)
 H15(0.6935)
 Fixed Z: H11(0.2981) H12(0.1809) H7(0.1843) H6(0.2056) H14(0.4758) H5(0.3746)
 H10(0.6851) H13(0.2694) H4(0.5267) H3(0.2724) H17(0.154) H16(0.0563)
 H15(0.1509)
;
_shelx_shelxl_version_number 2014/7
_olex2_submission_special_instructions 'No special instructions were received'

loop_
_space_group_symop_operation_xyz
'x, y, z'
'-x, y, -z+1/2'
'x+1/2, y+1/2, z'
'-x+1/2, y+1/2, -z+1/2'
'-x, -y, -z'
'x, -y, z-1/2'
'-x+1/2, -y+1/2, -z'
'x+1/2, -y+1/2, z-1/2'

loop_
_atom_site_label
_atom_site_type_symbol
_atom_site_fract_x
_atom_site_fract_y
_atom_site_fract_z
_atom_site_U_iso_or_equiv
_atom_site_adp_type
_atom_site_occupancy
_atom_site_site_symmetry_order
_atom_site_calc_flag
_atom_site_refinement_flags_posn
_atom_site_refinement_flags_adp
Te2 Te 0.59177(2) 0.63692(2) 0.57970(4) 0.05082(12) Uani 1 1 d . U
Te1 Te 0.39432(2) 0.65267(2) 0.57138(4) 0.05815(13) Uani 1 1 d . U
O1 O 0.52481(19) 0.5846(2) 0.4213(4) 0.0626(10) Uani 1 1 d . U
O2 O 0.6932(2) 0.6974(3) 0.8224(4) 0.0721(11) Uani 1 1 d . U
N2 N 0.6675(2) 0.7125(2) 0.7012(5) 0.0570(11) Uani 1 1 d . U
N1 N 0.4520(2) 0.5918(2) 0.4249(5) 0.0541(11) Uani 1 1 d . U
C11 C 0.5893(3) 0.7333(3) 0.3346(6) 0.0569(13) Uani 1 1 d . U
H11 H 0.5576 0.6966 0.2981 0.068 Uiso 1 1 calc R .
C12 C 0.6098(3) 0.7952(3) 0.2646(7) 0.0718(17) Uani 1 1 d . U
H12 H 0.5915 0.8002 0.1809 0.086 Uiso 1 1 calc R .
C8 C 0.6165(2) 0.7266(3) 0.4590(6) 0.0487(12) Uani 1 1 d . U
C1 C 0.3109(3) 0.6077(3) 0.4465(6) 0.0565(13) Uani 1 1 d . U
C7 C 0.2833(3) 0.5355(3) 0.2530(7) 0.0683(16) Uani 1 1 d . U
H7 H 0.2985 0.5092 0.1843 0.082 Uiso 1 1 calc R .
C2 C 0.3340(3) 0.5669(3) 0.3442(6) 0.0586(13) Uani 1 1 d . U
C6 C 0.2109(3) 0.5439(3) 0.2659(8) 0.0766(18) Uani 1 1 d . U
H6 H 0.1771 0.5232 0.2056 0.092 Uiso 1 1 calc R .
C9 C 0.6646(2) 0.7815(3) 0.5159(6) 0.0533(12) Uani 1 1 d . U
C14 C 0.6846(3) 0.8434(3) 0.4411(7) 0.0672(16) Uani 1 1 d . U
H14 H 0.7167 0.8802 0.4758 0.081 Uiso 1 1 calc R .
C5 C 0.1882(3) 0.5827(4) 0.3670(7) 0.0754(17) Uani 1 1 d . U
H5 H 0.1391 0.5870 0.3746 0.090 Uiso 1 1 calc R .
C10 C 0.6920(3) 0.7707(3) 0.6446(6) 0.0583(13) Uani 1 1 d . U
H10 H 0.7257 0.8040 0.6851 0.070 Uiso 1 1 calc R .
C13 C 0.6571(3) 0.8495(3) 0.3178(8) 0.0778(18) Uani 1 1 d . U
H13 H 0.6705 0.8906 0.2694 0.093 Uiso 1 1 calc R .
C4 C 0.2372(3) 0.6159(3) 0.4592(7) 0.0688(16) Uani 1 1 d . U
H4 H 0.2212 0.6427 0.5267 0.083 Uiso 1 1 calc R .
C3 C 0.4106(3) 0.5592(3) 0.3372(6) 0.0560(13) Uani 1 1 d . U
H3 H 0.4291 0.5321 0.2724 0.067 Uiso 1 1 calc R .
C17 C 0.0127(4) 0.5122(4) 0.1932(7) 0.094(2) Uani 1 1 d . U
H17 H 0.0213 0.4658 0.1540 0.112 Uiso 1 1 calc R .
C16 C 0.0262(3) 0.5796(5) 0.1346(8) 0.090(2) Uani 1 1 d . U
H16 H 0.0444 0.5791 0.0563 0.108 Uiso 1 1 calc R .
C15 C 0.0128(3) 0.6474(4) 0.1912(8) 0.086(2) Uani 1 1 d . U
H15 H 0.0208 0.6935 0.1509 0.103 Uiso 1 1 calc R .

loop_
_atom_site_aniso_label
_atom_site_aniso_U_11
_atom_site_aniso_U_22
_atom_site_aniso_U_33
_atom_site_aniso_U_23
_atom_site_aniso_U_13
_atom_site_aniso_U_12
Te2 0.03563(18) 0.03894(18) 0.0792(3) 0.00207(16) 0.01240(16) -0.00957(13)
Te1 0.0390(2) 0.0573(2) 0.0789(3) 0.00889(19) 0.00972(18) -0.00910(15)
O1 0.0423(19) 0.063(2) 0.085(3) -0.008(2) 0.0182(18) -0.0219(17)
O2 0.043(2) 0.087(3) 0.086(3) -0.007(2) 0.006(2) -0.013(2)
N2 0.028(2) 0.050(2) 0.094(3) -0.008(2) 0.011(2) -0.0051(18)
N1 0.040(2) 0.040(2) 0.083(3) 0.006(2) 0.011(2) -0.0158(17)
C11 0.037(3) 0.041(3) 0.094(4) 0.008(2) 0.014(3) 0.005(2)
C12 0.055(3) 0.052(3) 0.110(5) 0.025(3) 0.017(3) 0.008(2)
C8 0.024(2) 0.031(2) 0.094(3) 0.003(2) 0.020(2) -0.0005(17)
C1 0.038(2) 0.040(3) 0.090(4) 0.022(2) -0.005(2) -0.008(2)
C7 0.057(3) 0.035(3) 0.109(4) 0.008(3) -0.013(3) -0.001(2)
C2 0.048(3) 0.029(2) 0.096(4) 0.014(2) -0.003(2) -0.006(2)
C6 0.054(3) 0.042(3) 0.130(5) 0.012(3) -0.015(3) -0.001(2)
C9 0.024(2) 0.032(2) 0.107(4) 0.000(2) 0.018(2) 0.0011(17)
C14 0.033(3) 0.038(3) 0.131(5) 0.008(3) 0.014(3) -0.002(2)
C5 0.043(3) 0.056(3) 0.124(5) 0.024(3) -0.010(3) -0.001(3)
C10 0.028(2) 0.041(3) 0.107(4) -0.011(2) 0.012(2) -0.007(2)
C13 0.058(4) 0.043(3) 0.135(5) 0.025(3) 0.020(3) 0.004(2)
C4 0.043(3) 0.055(3) 0.107(5) 0.023(3) -0.002(3) 0.002(2)
C3 0.050(3) 0.030(2) 0.088(4) 0.008(2) 0.005(2) -0.012(2)
C17 0.073(5) 0.071(4) 0.132(7) -0.026(4) -0.017(5) 0.012(4)
C16 0.043(3) 0.119(5) 0.106(6) 0.003(4) -0.001(4) 0.005(4)
C15 0.029(3) 0.076(4) 0.149(7) 0.032(4) -0.010(4) -0.010(3)

loop_
_atom_type_symbol
_atom_type_description
_atom_type_scat_dispersion_real
_atom_type_scat_dispersion_imag
_atom_type_scat_source
C C 0.0033 0.0016 'International Tables Vol C Tables 4.2.6.8 and 6.1.1.4'
H H 0.0000 0.0000 'International Tables Vol C Tables 4.2.6.8 and 6.1.1.4'
N N 0.0061 0.0033 'International Tables Vol C Tables 4.2.6.8 and 6.1.1.4'
O O 0.0106 0.0060 'International Tables Vol C Tables 4.2.6.8 and 6.1.1.4'
Te Te -0.5308 1.6751 'International Tables Vol C Tables 4.2.6.8 and 6.1.1.4'

loop_
_geom_angle_atom_site_label_1
_geom_angle_atom_site_label_2
_geom_angle_atom_site_label_3
_geom_angle
_geom_angle_site_symmetry_1
_geom_angle_site_symmetry_3
O1 Te2 N2 164.59(17) . .
C8 Te2 O1 88.87(18) . .
C8 Te2 N2 75.8(2) . .
O2 Te1 N1 161.21(16) 2_656 .
C1 Te1 O2 85.3(2) . 2_656
C1 Te1 N1 75.9(2) . .
N1 O1 Te2 115.7(3) . .
N2 O2 Te1 110.0(3) . 2_656
O2 N2 Te2 125.4(3) . .
C10 N2 Te2 115.1(4) . .
C10 N2 O2 119.2(5) . .
O1 N1 Te1 127.2(3) . .
C3 N1 Te1 114.8(4) . .
C3 N1 O1 118.0(5) . .
C12 C11 H11 120.4 . .
C8 C11 H11 120.4 . .
C8 C11 C12 119.1(6) . .
C11 C12 H12 119.6 . .
C13 C12 C11 120.8(7) . .
C13 C12 H12 119.6 . .
C11 C8 Te2 124.6(4) . .
C11 C8 C9 121.2(5) . .
C9 C8 Te2 114.2(4) . .
C2 C1 Te1 114.8(4) . .
C4 C1 Te1 125.1(5) . .
C4 C1 C2 120.1(6) . .
C2 C7 H7 120.3 . .
C6 C7 H7 120.3 . .
C6 C7 C2 119.4(7) . .
C1 C2 C3 117.7(5) . .
C7 C2 C1 120.1(5) . .
C7 C2 C3 122.2(6) . .
C7 C6 H6 119.7 . .
C5 C6 C7 120.5(6) . .
C5 C6 H6 119.7 . .
C8 C9 C14 117.9(6) . .
C8 C9 C10 118.7(5) . .
C14 C9 C10 123.5(5) . .
C9 C14 H14 119.8 . .
C13 C14 C9 120.4(6) . .
C13 C14 H14 119.8 . .
C6 C5 H5 119.1 . .
C6 C5 C4 121.7(6) . .
C4 C5 H5 119.1 . .
N2 C10 C9 116.2(5) . .
N2 C10 H10 121.9 . .
C9 C10 H10 121.9 . .
C12 C13 H13 119.7 . .
C14 C13 C12 120.5(6) . .
C14 C13 H13 119.7 . .
C1 C4 C5 118.0(7) . .
C1 C4 H4 121.0 . .
C5 C4 H4 121.0 . .
N1 C3 C2 116.8(6) . .
N1 C3 H3 121.6 . .
C2 C3 H3 121.6 . .
C17 C17 H17 119.7 2 .
C17 C17 C16 120.6(5) 2 .
C16 C17 H17 119.7 . .
C17 C16 H16 120.1 . .
C15 C16 C17 119.7(8) . .
C15 C16 H16 120.1 . .
C16 C15 C15 119.7(5) . 2
C16 C15 H15 120.2 . .
C15 C15 H15 120.2 2 .

loop_
_geom_bond_atom_site_label_1
_geom_bond_atom_site_label_2
_geom_bond_distance
_geom_bond_site_symmetry_2
Te2 O1 2.201(4) .
Te2 N2 2.250(5) .
Te2 C8 2.104(5) .
Te1 O2 2.214(4) 2_656
Te1 N1 2.244(5) .
Te1 C1 2.102(6) .
O1 N1 1.368(5) .
O2 Te1 2.214(4) 2_656
O2 N2 1.361(6) .
N2 C10 1.286(7) .
N1 C3 1.287(7) .
C11 H11 0.9300 .
C11 C12 1.386(8) .
C11 C8 1.380(8) .
C12 H12 0.9300 .
C12 C13 1.379(9) .
C8 C9 1.408(7) .
C1 C2 1.403(8) .
C1 C4 1.401(8) .
C7 H7 0.9300 .
C7 C2 1.401(8) .
C7 C6 1.378(8) .
C2 C3 1.444(7) .
C6 H6 0.9300 .
C6 C5 1.371(10) .
C9 C14 1.412(8) .
C9 C10 1.431(8) .
C14 H14 0.9300 .
C14 C13 1.369(10) .
C5 H5 0.9300 .
C5 C4 1.402(9) .
C10 H10 0.9300 .
C13 H13 0.9300 .
C4 H4 0.9300 .
C3 H3 0.9300 .
C17 C17 1.341(15) 2
C17 H17 0.9300 .
C17 C16 1.365(10) .
C16 H16 0.9300 .
C16 C15 1.360(10) .
C15 C15 1.383(16) 2
C15 H15 0.9300 .

loop_
_geom_torsion_atom_site_label_1
_geom_torsion_atom_site_label_2
_geom_torsion_atom_site_label_3
_geom_torsion_atom_site_label_4
_geom_torsion
_geom_torsion_site_symmetry_1
_geom_torsion_site_symmetry_4
Te2 O1 N1 Te1 1.4(5) . .
Te2 O1 N1 C3 -177.0(3) . .
Te2 N2 C10 C9 3.6(6) . .
Te2 C8 C9 C14 179.4(4) . .
Te2 C8 C9 C10 1.1(6) . .
Te1 O2 N2 Te2 -42.6(4) 2_656 .
Te1 O2 N2 C10 143.8(4) 2_656 .
Te1 N1 C3 C2 0.6(6) . .
Te1 C1 C2 C7 -178.7(4) . .
Te1 C1 C2 C3 1.1(6) . .
Te1 C1 C4 C5 179.6(4) . .
O1 N1 C3 C2 179.3(4) . .
O2 N2 C10 C9 177.7(4) . .
C11 C12 C13 C14 -0.2(9) . .
C11 C8 C9 C14 -0.6(7) . .
C11 C8 C9 C10 -178.8(4) . .
C12 C11 C8 Te2 -180.0(4) . .
C12 C11 C8 C9 0.0(7) . .
C8 C11 C12 C13 0.4(8) . .
C8 C9 C14 C13 0.8(8) . .
C8 C9 C10 N2 -3.2(7) . .
C1 C2 C3 N1 -1.2(7) . .
C7 C2 C3 N1 178.6(5) . .
C7 C6 C5 C4 1.0(9) . .
C2 C1 C4 C5 -0.2(8) . .
C2 C7 C6 C5 0.0(9) . .
C6 C7 C2 C1 -1.1(8) . .
C6 C7 C2 C3 179.1(5) . .
C6 C5 C4 C1 -0.9(9) . .
C9 C14 C13 C12 -0.4(9) . .
C14 C9 C10 N2 178.6(5) . .
C10 C9 C14 C13 178.9(5) . .
C4 C1 C2 C7 1.2(8) . .
C4 C1 C2 C3 -179.0(5) . .
C17 C17 C16 C15 -0.8(14) 2 .
C17 C16 C15 C15 1.4(12) . 2
